data_4069972
loop_
_publ_author_name
'Enk, Barbara'
'Kopacka, Holger'
'Wurst, Klaus'
'M\"uller, Thomas'
'Bildstein, Benno'

_publ_section_title
;
 An Efficient, Modular Route to New 2-Acyl-6-aminopentafulvenes and
 Planar-Chiral [N,O]-Functionalized Pentamethylruthenocenes
;
_journal_issue 18
_journal_name_full Organometallics
_journal_page_first 5575
_journal_paper_doi 10.1021/om900549c
_journal_volume 28
_journal_year 2009
_chemical_formula_sum 'C26 H29 N O'
_chemical_formula_weight 371.50
_chemical_name_systematic
; 
 ? 
;
_space_group_IT_number 19
_symmetry_cell_setting orthorhombic
_symmetry_space_group_name_Hall 'P 2ac 2ab'
_symmetry_space_group_name_H-M 'P 21 21 21'
_atom_sites_solution_hydrogens geom
_atom_sites_solution_primary direct
_atom_sites_solution_secondary difmap
_audit_creation_method SHELXL-97
_cell_angle_alpha 90.00
_cell_angle_beta 90.00
_cell_angle_gamma 90.00
_cell_formula_units_Z 4
_cell_length_a 8.2387(3)
_cell_length_b 12.2496(5)
_cell_length_c 22.5374(7)
_cell_measurement_reflns_used 9981
_cell_measurement_temperature 233(2)
_cell_measurement_theta_max 25.0
_cell_measurement_theta_min 1.0
_cell_volume 2274.49(14)
_computing_data_collection COLLECT
_computing_data_reduction 'DENZO and SCALEPACK'
_computing_structure_refinement 'SHELXL-97 (Sheldrick, 1997)'
_computing_structure_solution 'SHELXS-97 (Sheldrick, 1990)'
_diffrn_ambient_temperature 233(2)
_diffrn_measured_fraction_theta_full 0.994
_diffrn_measured_fraction_theta_max 0.994
_diffrn_measurement_device_type 'Nonius KappaCCD'
_diffrn_measurement_method 'phi- and omega-scans'
_diffrn_radiation_monochromator graphite
_diffrn_radiation_source 'fine-focus sealed tube'
_diffrn_radiation_type MoK\a
_diffrn_radiation_wavelength 0.71073
_diffrn_reflns_av_R_equivalents 0.0335
_diffrn_reflns_av_sigmaI/netI 0.0381
_diffrn_reflns_limit_h_max 9
_diffrn_reflns_limit_h_min -9
_diffrn_reflns_limit_k_max 12
_diffrn_reflns_limit_k_min -14
_diffrn_reflns_limit_l_max 25
_diffrn_reflns_limit_l_min -25
_diffrn_reflns_number 10661
_diffrn_reflns_theta_full 23.99
_diffrn_reflns_theta_max 23.99
_diffrn_reflns_theta_min 1.81
_diffrn_standards_number 0
_exptl_absorpt_coefficient_mu 0.065
_exptl_absorpt_correction_type none
_exptl_crystal_colour yellow
_exptl_crystal_density_diffrn 1.085
_exptl_crystal_density_method 'not measured'
_exptl_crystal_description prism
_exptl_crystal_F_000 800
_exptl_crystal_size_max 0.4
_exptl_crystal_size_mid 0.3
_exptl_crystal_size_min 0.15
_refine_diff_density_max 0.163
_refine_diff_density_min -0.132
_refine_diff_density_rms 0.031
_refine_ls_abs_structure_details 'Flack H D (1983), Acta Cryst. A39, 876-881'
_refine_ls_abs_structure_Flack 0.9(17)
_refine_ls_extinction_coef 0.039(4)
_refine_ls_extinction_expression Fc^*^=kFc[1+0.001xFc^2^\l^3^/sin(2\q)]^-1/4^
_refine_ls_extinction_method SHELXL
_refine_ls_goodness_of_fit_ref 1.047
_refine_ls_hydrogen_treatment 'constr, refined at N1'
_refine_ls_matrix_type full
_refine_ls_number_parameters 259
_refine_ls_number_reflns 3532
_refine_ls_number_restraints 0
_refine_ls_restrained_S_all 1.047
_refine_ls_R_factor_all 0.0474
_refine_ls_R_factor_gt 0.0391
_refine_ls_shift/su_max 0.000
_refine_ls_shift/su_mean 0.000
_refine_ls_structure_factor_coef Fsqd
_refine_ls_weighting_details 'calc w=1/[\s^2^(Fo^2^)+(0.0518P)^2^+0.3043P] where P=(Fo^2^+2Fc^2^)/3'
_refine_ls_weighting_scheme calc
_refine_ls_wR_factor_gt 0.0957
_refine_ls_wR_factor_ref 0.1003
_reflns_number_gt 3159
_reflns_number_total 3532
_reflns_threshold_expression >2sigma(I)
_cod_data_source_file om900549c_si_001.cif
_cod_data_source_block 3
_cod_original_sg_symbol_H-M P212121
_cod_database_code 4069972

loop_
_symmetry_equiv_pos_as_xyz
'x, y, z'
'-x+1/2, -y, z+1/2'
'-x, y+1/2, -z+1/2'
'x+1/2, -y+1/2, -z'

loop_
_atom_site_label
_atom_site_type_symbol
_atom_site_fract_x
_atom_site_fract_y
_atom_site_fract_z
_atom_site_U_iso_or_equiv
_atom_site_adp_type
_atom_site_occupancy
_atom_site_symmetry_multiplicity
_atom_site_calc_flag
_atom_site_refinement_flags
O1 O 0.71965(17) 0.72010(11) 0.12543(5) 0.0536(4) Uani 1 1 d .
N1 N 0.81631(18) 0.92285(13) 0.13861(6) 0.0405(4) Uani 1 1 d .
H1N H 0.788(3) 0.8421(19) 0.1405(8) 0.060(6) Uiso 1 1 d .
C1 C 0.77150(18) 0.97430(14) 0.08922(7) 0.0363(4) Uani 1 1 d .
C2 C 0.68759(19) 0.92069(14) 0.04339(7) 0.0344(4) Uani 1 1 d .
C3 C 0.6306(2) 0.97479(16) -0.00834(8) 0.0451(5) Uani 1 1 d .
H3 H 0.6463 1.0492 -0.0169 0.054 Uiso 1 1 calc .
C4 C 0.5494(2) 0.90236(17) -0.04390(8) 0.0497(5) Uani 1 1 d .
H4 H 0.5009 0.9186 -0.0806 0.060 Uiso 1 1 calc .
C5 C 0.5509(2) 0.80056(16) -0.01638(7) 0.0451(5) Uani 1 1 d .
H5 H 0.5027 0.7369 -0.0317 0.054 Uiso 1 1 calc .
C6 C 0.63444(18) 0.80712(14) 0.03724(7) 0.0339(4) Uani 1 1 d .
C7 C 0.6528(2) 0.71583(14) 0.07614(7) 0.0393(4) Uani 1 1 d .
C8 C 0.8064(2) 1.09330(15) 0.08404(9) 0.0471(5) Uani 1 1 d .
C9 C 0.7416(3) 1.16534(17) 0.12496(11) 0.0671(6) Uani 1 1 d .
H9 H 0.6789 1.1391 0.1567 0.080 Uiso 1 1 calc .
C10 C 0.7694(4) 1.2765(2) 0.11889(15) 0.1002(10) Uani 1 1 d .
H10 H 0.7246 1.3255 0.1465 0.120 Uiso 1 1 calc .
C11 C 0.8613(4) 1.3150(2) 0.07329(17) 0.1102(12) Uani 1 1 d .
H11 H 0.8796 1.3905 0.0696 0.132 Uiso 1 1 calc .
C12 C 0.9272(3) 1.24468(19) 0.03281(14) 0.0862(8) Uani 1 1 d .
H12 H 0.9907 1.2717 0.0014 0.103 Uiso 1 1 calc .
C13 C 0.9002(3) 1.13417(17) 0.03813(10) 0.0620(6) Uani 1 1 d .
H13 H 0.9460 1.0860 0.0103 0.074 Uiso 1 1 calc .
C14 C 0.5887(3) 0.60618(16) 0.05680(9) 0.0584(6) Uani 1 1 d .
H14A H 0.6054 0.5533 0.0883 0.088 Uiso 1 1 calc R
H14B H 0.6457 0.5826 0.0214 0.088 Uiso 1 1 calc R
H14C H 0.4736 0.6121 0.0483 0.088 Uiso 1 1 calc R
C15 C 0.9125(2) 0.96825(16) 0.18616(7) 0.0468(5) Uani 1 1 d .
C16 C 0.8378(3) 0.9855(2) 0.24062(8) 0.0598(6) Uani 1 1 d .
C17 C 0.9309(3) 1.0294(3) 0.28590(9) 0.0803(8) Uani 1 1 d .
H17 H 0.8831 1.0422 0.3231 0.096 Uiso 1 1 calc .
C18 C 1.0918(3) 1.0546(3) 0.27740(11) 0.0885(9) Uani 1 1 d .
H18 H 1.1525 1.0861 0.3083 0.106 Uiso 1 1 calc .
C19 C 1.1632(3) 1.0337(2) 0.22378(10) 0.0782(8) Uani 1 1 d .
H19 H 1.2736 1.0504 0.2186 0.094 Uiso 1 1 calc .
C161 C 0.6619(3) 0.9534(3) 0.25166(9) 0.0747(8) Uani 1 1 d .
H161 H 0.6040 0.9584 0.2133 0.090 Uiso 1 1 calc .
C162 C 0.6520(5) 0.8343(4) 0.27245(16) 0.1278(13) Uani 1 1 d .
H16A H 0.5393 0.8146 0.2789 0.192 Uiso 1 1 calc .
H16B H 0.7120 0.8260 0.3092 0.192 Uiso 1 1 calc .
H16C H 0.6984 0.7870 0.2424 0.192 Uiso 1 1 calc .
C163 C 0.5767(4) 1.0284(4) 0.29464(14) 0.1292(15) Uani 1 1 d .
H16D H 0.4648 1.0054 0.2992 0.194 Uiso 1 1 calc .
H16E H 0.5797 1.1025 0.2796 0.194 Uiso 1 1 calc .
H16F H 0.6309 1.0255 0.3328 0.194 Uiso 1 1 calc .
C20 C 1.0775(2) 0.98864(18) 0.17698(9) 0.0563(5) Uani 1 1 d .
C201 C 1.1665(3) 0.9554(2) 0.12106(9) 0.0697(7) Uani 1 1 d .
H201 H 1.0846 0.9441 0.0895 0.084 Uiso 1 1 calc .
C202 C 1.2530(4) 0.8470(3) 0.13127(13) 0.1089(11) Uani 1 1 d .
H20A H 1.3084 0.8252 0.0952 0.163 Uiso 1 1 calc .
H20B H 1.1741 0.7917 0.1421 0.163 Uiso 1 1 calc .
H20C H 1.3315 0.8552 0.1630 0.163 Uiso 1 1 calc .
C203 C 1.2851(3) 1.0422(3) 0.09943(13) 0.1136(12) Uani 1 1 d .
H20D H 1.3372 1.0173 0.0633 0.170 Uiso 1 1 calc .
H20E H 1.3667 1.0550 0.1296 0.170 Uiso 1 1 calc .
H20F H 1.2268 1.1094 0.0916 0.170 Uiso 1 1 calc .

loop_
_atom_site_aniso_label
_atom_site_aniso_U_11
_atom_site_aniso_U_22
_atom_site_aniso_U_33
_atom_site_aniso_U_23
_atom_site_aniso_U_13
_atom_site_aniso_U_12
O1 0.0708(9) 0.0470(8) 0.0429(7) 0.0051(6) -0.0163(7) -0.0054(7)
N1 0.0412(8) 0.0446(10) 0.0357(8) -0.0077(7) -0.0058(6) -0.0065(7)
C1 0.0309(8) 0.0378(10) 0.0403(9) -0.0047(8) 0.0049(7) 0.0008(7)
C2 0.0317(8) 0.0360(10) 0.0355(8) -0.0020(7) 0.0007(7) 0.0018(7)
C3 0.0483(10) 0.0439(11) 0.0430(9) 0.0061(8) 0.0004(8) 0.0067(9)
C4 0.0541(11) 0.0597(13) 0.0353(9) 0.0015(9) -0.0090(9) 0.0074(10)
C5 0.0447(10) 0.0523(12) 0.0384(9) -0.0077(9) -0.0056(8) -0.0017(9)
C6 0.0329(8) 0.0378(10) 0.0309(8) -0.0038(7) -0.0003(7) -0.0003(7)
C7 0.0384(9) 0.0425(10) 0.0370(9) -0.0030(8) 0.0007(8) -0.0034(8)
C8 0.0407(9) 0.0377(10) 0.0629(12) -0.0092(9) 0.0050(9) -0.0026(8)
C9 0.0686(14) 0.0483(13) 0.0843(16) -0.0173(11) 0.0296(13) -0.0051(10)
C10 0.112(2) 0.0452(14) 0.143(3) -0.0315(16) 0.053(2) -0.0078(14)
C11 0.114(2) 0.0408(14) 0.176(3) -0.0141(17) 0.066(2) -0.0180(14)
C12 0.0913(17) 0.0455(15) 0.122(2) 0.0002(14) 0.0465(18) -0.0150(12)
C13 0.0638(13) 0.0433(12) 0.0789(14) -0.0061(11) 0.0235(12) -0.0051(10)
C14 0.0740(13) 0.0426(12) 0.0584(12) -0.0018(9) -0.0051(10) -0.0128(10)
C15 0.0421(9) 0.0580(12) 0.0403(9) -0.0181(9) -0.0046(8) -0.0067(9)
C16 0.0484(11) 0.0873(17) 0.0437(10) -0.0195(11) -0.0035(9) -0.0017(11)
C17 0.0659(14) 0.126(2) 0.0492(11) -0.0354(14) -0.0029(11) -0.0055(16)
C18 0.0652(15) 0.138(3) 0.0625(14) -0.0485(16) -0.0130(12) -0.0168(16)
C19 0.0480(11) 0.116(2) 0.0706(14) -0.0355(14) -0.0069(11) -0.0152(14)
C161 0.0516(12) 0.126(2) 0.0462(11) -0.0165(13) 0.0034(10) -0.0095(14)
C162 0.111(3) 0.154(4) 0.118(3) 0.019(2) 0.023(2) -0.042(3)
C163 0.0650(16) 0.235(5) 0.0879(19) -0.052(2) 0.0103(15) 0.022(2)
C20 0.0410(10) 0.0745(14) 0.0536(10) -0.0229(10) -0.0027(9) -0.0082(10)
C201 0.0405(10) 0.1115(19) 0.0571(12) -0.0246(13) 0.0019(10) -0.0026(12)
C202 0.0752(18) 0.158(3) 0.094(2) -0.053(2) -0.0132(16) 0.0400(19)
C203 0.0620(16) 0.193(4) 0.0855(18) -0.021(2) 0.0203(14) -0.039(2)

loop_
_atom_type_symbol
_atom_type_description
_atom_type_scat_dispersion_real
_atom_type_scat_dispersion_imag
_atom_type_scat_source
C C 0.0033 0.0016 'International Tables Vol C Tables 4.2.6.8 and 6.1.1.4'
H H 0.0000 0.0000 'International Tables Vol C Tables 4.2.6.8 and 6.1.1.4'
N N 0.0061 0.0033 'International Tables Vol C Tables 4.2.6.8 and 6.1.1.4'
O O 0.0106 0.0060 'International Tables Vol C Tables 4.2.6.8 and 6.1.1.4'

loop_
_geom_angle_atom_site_label_1
_geom_angle_atom_site_label_2
_geom_angle_atom_site_label_3
_geom_angle
H1N N1 C1 115.6(11)
H1N N1 C15 118.0(11)
C1 N1 C15 126.17(16)
N1 C1 C2 121.98(15)
N1 C1 C8 118.36(15)
C2 C1 C8 119.61(16)
C1 C2 C3 123.21(16)
C1 C2 C6 131.30(15)
C3 C2 C6 105.45(14)
C4 C3 C2 109.84(16)
C3 C4 C5 108.35(15)
C4 C5 C6 109.82(16)
C5 C6 C7 122.64(15)
C5 C6 C2 106.53(14)
C7 C6 C2 130.80(14)
O1 C7 C6 124.27(15)
O1 C7 C14 116.86(16)
C6 C7 C14 118.86(15)
C9 C8 C13 118.87(18)
C9 C8 C1 119.82(17)
C13 C8 C1 121.30(16)
C8 C9 C10 119.8(2)
C11 C10 C9 120.5(2)
C10 C11 C12 120.4(2)
C11 C12 C13 119.9(2)
C12 C13 C8 120.7(2)
C16 C15 C20 122.35(17)
C16 C15 N1 118.06(16)
C20 C15 N1 119.53(15)
C17 C16 C15 117.65(19)
C17 C16 C161 120.47(18)
C15 C16 C161 121.83(17)
C18 C17 C16 121.2(2)
C19 C18 C17 119.7(2)
C18 C19 C20 121.9(2)
C163 C161 C16 113.0(2)
C163 C161 C162 111.0(3)
C16 C161 C162 110.2(2)
C19 C20 C15 117.02(18)
C19 C20 C201 119.66(18)
C15 C20 C201 123.12(17)
C20 C201 C203 112.9(2)
C20 C201 C202 109.6(2)
C203 C201 C202 110.9(2)

loop_
_geom_bond_atom_site_label_1
_geom_bond_atom_site_label_2
_geom_bond_distance
O1 C7 1.241(2)
N1 H1N 1.02(2)
N1 C1 1.331(2)
N1 C15 1.444(2)
C1 C2 1.406(2)
C1 C8 1.490(3)
C2 C3 1.421(2)
C2 C6 1.465(2)
C3 C4 1.370(3)
C4 C5 1.393(3)
C5 C6 1.393(2)
C6 C7 1.429(2)
C7 C14 1.508(3)
C8 C9 1.383(3)
C8 C13 1.385(3)
C9 C10 1.388(3)
C10 C11 1.361(4)
C11 C12 1.367(4)
C12 C13 1.377(3)
C15 C16 1.390(3)
C15 C20 1.397(3)
C16 C17 1.385(3)
C16 C161 1.522(3)
C17 C18 1.375(4)
C18 C19 1.368(3)
C19 C20 1.384(3)
C161 C163 1.508(4)
C161 C162 1.534(5)
C20 C201 1.514(3)
C201 C203 1.523(4)
C201 C202 1.525(4)
